data_2229759
loop_
_publ_author_name
'Ma, Ling'
'Lu, Liping'
'Zhu, Miaoli'

_publ_section_title
;
 2-(4-Methylphenyl)-1<i>H</i>-imidazo[4,5-<i>f</i>][1,10]phenanthroline
;
_journal_coeditor_code LW2058
_journal_issue 4
_journal_name_full 'Acta Crystallographica Section E'
_journal_page_first o864
_journal_page_last o865
_journal_paper_doi 10.1107/S1600536811008853
_journal_volume 67
_journal_year 2011
_chemical_formula_iupac 'C20 H14 N4'
_chemical_formula_moiety 'C20 H14 N4'
_chemical_formula_sum 'C20 H14 N4'
_chemical_formula_weight 310.35
_chemical_name_systematic
;
2-(4-Methylphenyl)-1<i>H</i>-imidazo[4,5-<i>f</i>][1,10]phenanthroline
;
_space_group_IT_number 14
_symmetry_cell_setting monoclinic
_symmetry_space_group_name_Hall '-P 2yn'
_symmetry_space_group_name_H-M 'P 1 21/n 1'
_atom_sites_solution_hydrogens geom
_atom_sites_solution_primary direct
_atom_sites_solution_secondary difmap
_audit_creation_method SHELXL-97
_cell_angle_alpha 90.00
_cell_angle_beta 108.8920(10)
_cell_angle_gamma 90.00
_cell_formula_units_Z 4
_cell_length_a 9.1609(8)
_cell_length_b 15.5398(13)
_cell_length_c 11.7250(10)
_cell_measurement_reflns_used 4474
_cell_measurement_temperature 298(2)
_cell_measurement_theta_max 27.38
_cell_measurement_theta_min 2.47
_cell_volume 1579.2(2)
_computing_cell_refinement 'SAINT (Bruker, 2000)'
_computing_data_collection 'SMART (Bruker, 2000)'
_computing_data_reduction 'SAINT (Bruker, 2000)'
_computing_molecular_graphics
;
ORTEP-3 (Farrugia, 1997) and SHELXTL/PC (Sheldrick, 2008)
;
_computing_publication_material
;
<i>publCIF</i> (Westrip, 2010)
;
_computing_structure_refinement 'SHELXL97 (Sheldrick, 2008)'
_computing_structure_solution 'SHELXS97 (Sheldrick, 2008)'
_diffrn_ambient_temperature 298(2)
_diffrn_measured_fraction_theta_full 1.000
_diffrn_measured_fraction_theta_max 1.000
_diffrn_measurement_device_type 'Bruker SMART 1K CCD area-detector'
_diffrn_measurement_method \w
_diffrn_radiation_monochromator graphite
_diffrn_radiation_source 'fine-focus sealed tube'
_diffrn_radiation_type MoK\a
_diffrn_radiation_wavelength 0.71073
_diffrn_reflns_av_R_equivalents 0.0208
_diffrn_reflns_av_sigmaI/netI 0.0185
_diffrn_reflns_limit_h_max 10
_diffrn_reflns_limit_h_min -10
_diffrn_reflns_limit_k_max 18
_diffrn_reflns_limit_k_min -18
_diffrn_reflns_limit_l_max 13
_diffrn_reflns_limit_l_min -13
_diffrn_reflns_number 10917
_diffrn_reflns_theta_full 25.00
_diffrn_reflns_theta_max 25.00
_diffrn_reflns_theta_min 2.26
_diffrn_standards_number 0
_exptl_absorpt_coefficient_mu 0.080
_exptl_absorpt_correction_T_max 0.9841
_exptl_absorpt_correction_T_min 0.9763
_exptl_absorpt_correction_type multi-scan
_exptl_absorpt_process_details '(SADABS; Sheldrick, 2000)'
_exptl_crystal_colour yellow
_exptl_crystal_density_diffrn 1.305
_exptl_crystal_density_method 'not measured'
_exptl_crystal_description block
_exptl_crystal_F_000 648
_exptl_crystal_size_max 0.30
_exptl_crystal_size_mid 0.20
_exptl_crystal_size_min 0.20
_refine_diff_density_max 0.190
_refine_diff_density_min -0.162
_refine_ls_extinction_method none
_refine_ls_goodness_of_fit_ref 1.054
_refine_ls_hydrogen_treatment mixed
_refine_ls_matrix_type full
_refine_ls_number_parameters 222
_refine_ls_number_reflns 2790
_refine_ls_number_restraints 0
_refine_ls_restrained_S_all 1.054
_refine_ls_R_factor_all 0.0513
_refine_ls_R_factor_gt 0.0373
_refine_ls_shift/su_max 0.001
_refine_ls_shift/su_mean 0.000
_refine_ls_structure_factor_coef Fsqd
_refine_ls_weighting_details 'calc w=1/[\s^2^(Fo^2^)+(0.0470P)^2^+0.4106P] where P=(Fo^2^+2Fc^2^)/3'
_refine_ls_weighting_scheme calc
_refine_ls_wR_factor_gt 0.0928
_refine_ls_wR_factor_ref 0.1065
_reflns_number_gt 2182
_reflns_number_total 2790
_reflns_threshold_expression I>2\s(I)
_cod_data_source_file lw2058.cif
_cod_data_source_block I
_cod_original_sg_symbol_H-M 'P 21/n'
_cod_database_code 2229759
_cod_database_fobs_code 2229759

loop_
_symmetry_equiv_pos_as_xyz
'x, y, z'
'-x+1/2, y+1/2, -z+1/2'
'-x, -y, -z'
'x-1/2, -y-1/2, z-1/2'

loop_
_atom_site_type_symbol
_atom_site_label
_atom_site_fract_x
_atom_site_fract_y
_atom_site_fract_z
_atom_site_U_iso_or_equiv
_atom_site_adp_type
_atom_site_calc_flag
_atom_site_refinement_flags
_atom_site_occupancy
_atom_site_disorder_assembly
_atom_site_disorder_group
C C1 0.1494(2) 0.34388(11) 0.29392(16) 0.0569(5) Uani d . 1 . .
H H1 0.0796 0.3893 0.2775 0.068 Uiso calc R 1 . .
C C2 0.2314(2) 0.32622(12) 0.41361(15) 0.0600(5) Uani d . 1 . .
H H2 0.2142 0.3582 0.4751 0.072 Uiso calc R 1 . .
C C3 0.3377(2) 0.26132(11) 0.43997(14) 0.0497(4) Uani d . 1 . .
H H3 0.3958 0.2495 0.5195 0.060 Uiso calc R 1 . .
C C4 0.35793(17) 0.21310(9) 0.34572(13) 0.0394(4) Uani d . 1 . .
C C5 0.26563(18) 0.23316(10) 0.22634(13) 0.0413(4) Uani d . 1 . .
C C6 0.27420(18) 0.18067(10) 0.12531(13) 0.0424(4) Uani d . 1 . .
C C7 0.37132(17) 0.10795(10) 0.14623(13) 0.0405(4) Uani d . 1 . .
C C8 0.3685(2) 0.05668(11) 0.04748(14) 0.0506(4) Uani d . 1 . .
H H8 0.4290 0.0073 0.0587 0.061 Uiso calc R 1 . .
C C9 0.2767(2) 0.07936(12) -0.06532(15) 0.0607(5) Uani d . 1 . .
H H9 0.2740 0.0464 -0.1321 0.073 Uiso calc R 1 . .
C C10 0.1872(2) 0.15308(12) -0.07761(15) 0.0635(5) Uani d . 1 . .
H H10 0.1256 0.1686 -0.1548 0.076 Uiso calc R 1 . .
C C11 0.46288(17) 0.14274(10) 0.36043(13) 0.0386(4) Uani d . 1 . .
C C12 0.46786(17) 0.09098(10) 0.26710(13) 0.0390(4) Uani d . 1 . .
C C13 0.63601(17) 0.04011(10) 0.42481(13) 0.0415(4) Uani d . 1 . .
C C14 0.76079(17) -0.01205(10) 0.50460(13) 0.0433(4) Uani d . 1 . .
C C15 0.8293(2) -0.07558(12) 0.45554(16) 0.0549(5) Uani d . 1 . .
H H15 0.7935 -0.0854 0.3728 0.066 Uiso calc R 1 . .
C C16 0.9495(2) -0.12424(13) 0.52785(17) 0.0615(5) Uani d . 1 . .
H H16 0.9942 -0.1658 0.4926 0.074 Uiso calc R 1 . .
C C17 1.0053(2) -0.11301(13) 0.65087(16) 0.0567(5) Uani d . 1 . .
C C18 0.9361(2) -0.05052(13) 0.69982(16) 0.0600(5) Uani d . 1 . .
H H18 0.9709 -0.0419 0.7828 0.072 Uiso calc R 1 . .
C C19 0.8162(2) -0.00045(12) 0.62845(15) 0.0538(4) Uani d . 1 . .
H H19 0.7725 0.0414 0.6639 0.065 Uiso calc R 1 . .
C C20 1.1369(2) -0.16699(15) 0.7291(2) 0.0798(7) Uani d . 1 . .
H H20A 1.2040 -0.1317 0.7914 0.120 Uiso calc R 1 . .
H H20B 1.1938 -0.1907 0.6806 0.120 Uiso calc R 1 . .
H H20C 1.0966 -0.2129 0.7649 0.120 Uiso calc R 1 . .
N N1 0.16445(16) 0.29995(9) 0.20174(12) 0.0501(4) Uani d . 1 . .
N N2 0.18375(17) 0.20271(9) 0.01305(12) 0.0560(4) Uani d . 1 . .
N N3 0.57503(14) 0.02646(8) 0.30708(11) 0.0433(3) Uani d . 1 . .
N N4 0.57054(15) 0.10950(8) 0.46160(11) 0.0416(3) Uani d . 1 . .
H H4 0.603(2) 0.1350(12) 0.5353(17) 0.062(5) Uiso d . 1 . .

loop_
_atom_site_aniso_label
_atom_site_aniso_U_11
_atom_site_aniso_U_22
_atom_site_aniso_U_33
_atom_site_aniso_U_12
_atom_site_aniso_U_13
_atom_site_aniso_U_23
C1 0.0703(12) 0.0485(10) 0.0497(10) 0.0146(9) 0.0165(9) -0.0020(8)
C2 0.0797(13) 0.0563(11) 0.0439(10) 0.0147(10) 0.0200(9) -0.0059(8)
C3 0.0604(10) 0.0491(10) 0.0365(8) 0.0031(8) 0.0114(7) -0.0023(7)
C4 0.0447(8) 0.0365(8) 0.0354(8) -0.0045(7) 0.0107(6) -0.0015(6)
C5 0.0469(9) 0.0372(8) 0.0377(8) -0.0005(7) 0.0109(7) 0.0004(7)
C6 0.0481(9) 0.0423(9) 0.0338(8) 0.0009(7) 0.0089(7) 0.0007(7)
C7 0.0453(9) 0.0412(9) 0.0350(8) -0.0010(7) 0.0130(7) 0.0015(6)
C8 0.0608(10) 0.0507(10) 0.0394(9) 0.0100(8) 0.0151(8) -0.0014(7)
C9 0.0787(13) 0.0637(12) 0.0359(9) 0.0129(10) 0.0132(8) -0.0062(8)
C10 0.0787(13) 0.0678(12) 0.0337(9) 0.0174(10) 0.0041(8) -0.0004(8)
C11 0.0414(8) 0.0388(8) 0.0333(8) -0.0042(7) 0.0089(6) 0.0016(6)
C12 0.0409(8) 0.0391(8) 0.0356(8) -0.0011(7) 0.0104(6) 0.0019(6)
C13 0.0436(8) 0.0417(9) 0.0386(8) -0.0032(7) 0.0127(7) 0.0035(7)
C14 0.0424(8) 0.0460(9) 0.0404(8) -0.0031(7) 0.0120(7) 0.0083(7)
C15 0.0595(11) 0.0585(11) 0.0448(9) 0.0087(9) 0.0140(8) 0.0092(8)
C16 0.0611(11) 0.0623(12) 0.0620(12) 0.0133(9) 0.0213(9) 0.0146(9)
C17 0.0461(9) 0.0642(12) 0.0578(11) 0.0003(9) 0.0139(8) 0.0233(9)
C18 0.0540(10) 0.0757(13) 0.0432(10) -0.0034(9) 0.0060(8) 0.0141(9)
C19 0.0533(10) 0.0617(11) 0.0443(9) 0.0007(8) 0.0126(8) 0.0055(8)
C20 0.0587(12) 0.0927(16) 0.0806(15) 0.0122(11) 0.0124(11) 0.0390(13)
N1 0.0613(9) 0.0434(8) 0.0418(8) 0.0089(7) 0.0114(6) 0.0003(6)
N2 0.0698(10) 0.0544(9) 0.0355(7) 0.0137(7) 0.0054(7) 0.0003(6)
N3 0.0457(7) 0.0438(8) 0.0379(7) 0.0023(6) 0.0099(6) 0.0027(6)
N4 0.0463(7) 0.0417(8) 0.0327(7) -0.0028(6) 0.0070(6) -0.0001(6)

loop_
_atom_type_symbol
_atom_type_description
_atom_type_scat_dispersion_real
_atom_type_scat_dispersion_imag
_atom_type_scat_source
C C 0.0033 0.0016 'International Tables Vol C Tables 4.2.6.8 and 6.1.1.4'
H H 0.0000 0.0000 'International Tables Vol C Tables 4.2.6.8 and 6.1.1.4'
N N 0.0061 0.0033 'International Tables Vol C Tables 4.2.6.8 and 6.1.1.4'

loop_
_geom_angle_atom_site_label_1
_geom_angle_atom_site_label_2
_geom_angle_atom_site_label_3
_geom_angle_site_symmetry_1
_geom_angle_site_symmetry_3
_geom_angle
_geom_angle_publ_flag
N1 C1 C2 . . 123.95(16) ?
N1 C1 H1 . . 118.0 ?
C2 C1 H1 . . 118.0 ?
C3 C2 C1 . . 119.18(16) ?
C3 C2 H2 . . 120.4 ?
C1 C2 H2 . . 120.4 ?
C2 C3 C4 . . 118.99(15) ?
C2 C3 H3 . . 120.5 ?
C4 C3 H3 . . 120.5 ?
C3 C4 C5 . . 118.32(14) ?
C3 C4 C11 . . 124.86(14) ?
C5 C4 C11 . . 116.79(13) ?
N1 C5 C4 . . 121.73(14) ?
N1 C5 C6 . . 117.80(13) ?
C4 C5 C6 . . 120.46(14) ?
N2 C6 C7 . . 121.69(14) ?
N2 C6 C5 . . 118.08(14) ?
C7 C6 C5 . . 120.20(13) ?
C8 C7 C6 . . 118.11(14) ?
C8 C7 C12 . . 123.68(14) ?
C6 C7 C12 . . 118.22(13) ?
C9 C8 C7 . . 119.71(16) ?
C9 C8 H8 . . 120.1 ?
C7 C8 H8 . . 120.1 ?
C8 C9 C10 . . 118.15(16) ?
C8 C9 H9 . . 120.9 ?
C10 C9 H9 . . 120.9 ?
N2 C10 C9 . . 124.39(16) ?
N2 C10 H10 . . 117.8 ?
C9 C10 H10 . . 117.8 ?
C12 C11 N4 . . 105.57(13) ?
C12 C11 C4 . . 123.21(13) ?
N4 C11 C4 . . 131.17(14) ?
C11 C12 N3 . . 111.12(13) ?
C11 C12 C7 . . 120.85(14) ?
N3 C12 C7 . . 128.03(13) ?
N3 C13 N4 . . 111.93(13) ?
N3 C13 C14 . . 123.65(14) ?
N4 C13 C14 . . 124.41(14) ?
C19 C14 C15 . . 117.68(15) ?
C19 C14 C13 . . 122.85(16) ?
C15 C14 C13 . . 119.47(14) ?
C16 C15 C14 . . 120.86(17) ?
C16 C15 H15 . . 119.6 ?
C14 C15 H15 . . 119.6 ?
C17 C16 C15 . . 121.78(19) ?
C17 C16 H16 . . 119.1 ?
C15 C16 H16 . . 119.1 ?
C16 C17 C18 . . 117.37(16) ?
C16 C17 C20 . . 121.20(19) ?
C18 C17 C20 . . 121.43(18) ?
C17 C18 C19 . . 121.64(17) ?
C17 C18 H18 . . 119.2 ?
C19 C18 H18 . . 119.2 ?
C18 C19 C14 . . 120.66(18) ?
C18 C19 H19 . . 119.7 ?
C14 C19 H19 . . 119.7 ?
C17 C20 H20A . . 109.5 ?
C17 C20 H20B . . 109.5 ?
H20A C20 H20B . . 109.5 ?
C17 C20 H20C . . 109.5 ?
H20A C20 H20C . . 109.5 ?
H20B C20 H20C . . 109.5 ?
C1 N1 C5 . . 117.73(14) ?
C10 N2 C6 . . 117.91(15) ?
C13 N3 C12 . . 104.57(13) ?
C13 N4 C11 . . 106.80(13) ?
C13 N4 H4 . . 127.0(12) ?
C11 N4 H4 . . 125.3(12) ?

loop_
_geom_bond_atom_site_label_1
_geom_bond_atom_site_label_2
_geom_bond_site_symmetry_2
_geom_bond_distance
_geom_bond_publ_flag
C1 N1 . 1.323(2) ?
C1 C2 . 1.388(2) ?
C1 H1 . 0.9300 ?
C2 C3 . 1.366(2) ?
C2 H2 . 0.9300 ?
C3 C4 . 1.396(2) ?
C3 H3 . 0.9300 ?
C4 C5 . 1.416(2) ?
C4 C11 . 1.429(2) ?
C5 N1 . 1.359(2) ?
C5 C6 . 1.461(2) ?
C6 N2 . 1.3528(19) ?
C6 C7 . 1.410(2) ?
C7 C8 . 1.399(2) ?
C7 C12 . 1.431(2) ?
C8 C9 . 1.364(2) ?
C8 H8 . 0.9300 ?
C9 C10 . 1.389(3) ?
C9 H9 . 0.9300 ?
C10 N2 . 1.322(2) ?
C10 H10 . 0.9300 ?
C11 C12 . 1.371(2) ?
C11 N4 . 1.3744(19) ?
C12 N3 . 1.3751(19) ?
C13 N3 . 1.3278(19) ?
C13 N4 . 1.370(2) ?
C13 C14 . 1.465(2) ?
C14 C19 . 1.386(2) ?
C14 C15 . 1.390(2) ?
C15 C16 . 1.378(2) ?
C15 H15 . 0.9300 ?
C16 C17 . 1.376(3) ?
C16 H16 . 0.9300 ?
C17 C18 . 1.382(3) ?
C17 C20 . 1.511(2) ?
C18 C19 . 1.384(2) ?
C18 H18 . 0.9300 ?
C19 H19 . 0.9300 ?
C20 H20A . 0.9600 ?
C20 H20B . 0.9600 ?
C20 H20C . 0.9600 ?
N4 H4 . 0.908(19) ?

loop_
_geom_hbond_atom_site_label_D
_geom_hbond_atom_site_label_H
_geom_hbond_atom_site_label_A
_geom_hbond_site_symmetry_A
_geom_hbond_distance_DH
_geom_hbond_distance_HA
_geom_hbond_distance_DA
_geom_hbond_angle_DHA
_geom_hbond_publ_flag
N4 H4 N1 4_666 0.908(19) 2.106(19) 3.0131(19) 176.0(17) y
C1 H1 N3 2_555 0.93 2.57 3.479(2) 165 y

loop_
_geom_torsion_atom_site_label_1
_geom_torsion_atom_site_label_2
_geom_torsion_atom_site_label_3
_geom_torsion_atom_site_label_4
_geom_torsion_site_symmetry_1
_geom_torsion_site_symmetry_2
_geom_torsion_site_symmetry_3
_geom_torsion_site_symmetry_4
_geom_torsion
_geom_torsion_publ_flag
N1 C1 C2 C3 . . . . 1.8(3) ?
C1 C2 C3 C4 . . . . -1.7(3) ?
C2 C3 C4 C5 . . . . -0.6(2) ?
C2 C3 C4 C11 . . . . -178.91(16) ?
C3 C4 C5 N1 . . . . 3.1(2) ?
C11 C4 C5 N1 . . . . -178.52(14) ?
C3 C4 C5 C6 . . . . -175.51(14) ?
C11 C4 C5 C6 . . . . 2.9(2) ?
N1 C5 C6 N2 . . . . 1.5(2) ?
C4 C5 C6 N2 . . . . -179.89(14) ?
N1 C5 C6 C7 . . . . -176.74(14) ?
C4 C5 C6 C7 . . . . 1.9(2) ?
N2 C6 C7 C8 . . . . -2.1(2) ?
C5 C6 C7 C8 . . . . 176.11(15) ?
N2 C6 C7 C12 . . . . 177.60(14) ?
C5 C6 C7 C12 . . . . -4.2(2) ?
C6 C7 C8 C9 . . . . 1.9(3) ?
C12 C7 C8 C9 . . . . -177.75(16) ?
C7 C8 C9 C10 . . . . -0.6(3) ?
C8 C9 C10 N2 . . . . -0.6(3) ?
C3 C4 C11 C12 . . . . 172.70(15) ?
C5 C4 C11 C12 . . . . -5.6(2) ?
C3 C4 C11 N4 . . . . -4.5(3) ?
C5 C4 C11 N4 . . . . 177.23(15) ?
N4 C11 C12 N3 . . . . 0.13(17) ?
C4 C11 C12 N3 . . . . -177.65(13) ?
N4 C11 C12 C7 . . . . -178.88(13) ?
C4 C11 C12 C7 . . . . 3.3(2) ?
C8 C7 C12 C11 . . . . -178.62(15) ?
C6 C7 C12 C11 . . . . 1.7(2) ?
C8 C7 C12 N3 . . . . 2.6(3) ?
C6 C7 C12 N3 . . . . -177.08(14) ?
N3 C13 C14 C19 . . . . -175.68(15) ?
N4 C13 C14 C19 . . . . 5.7(2) ?
N3 C13 C14 C15 . . . . 5.1(2) ?
N4 C13 C14 C15 . . . . -173.46(15) ?
C19 C14 C15 C16 . . . . -0.9(3) ?
C13 C14 C15 C16 . . . . 178.34(16) ?
C14 C15 C16 C17 . . . . 0.9(3) ?
C15 C16 C17 C18 . . . . -0.1(3) ?
C15 C16 C17 C20 . . . . 179.85(17) ?
C16 C17 C18 C19 . . . . -0.5(3) ?
C20 C17 C18 C19 . . . . 179.49(17) ?
C17 C18 C19 C14 . . . . 0.5(3) ?
C15 C14 C19 C18 . . . . 0.3(3) ?
C13 C14 C19 C18 . . . . -178.97(15) ?
C2 C1 N1 C5 . . . . 0.6(3) ?
C4 C5 N1 C1 . . . . -3.0(2) ?
C6 C5 N1 C1 . . . . 175.60(15) ?
C9 C10 N2 C6 . . . . 0.5(3) ?
C7 C6 N2 C10 . . . . 0.9(3) ?
C5 C6 N2 C10 . . . . -177.34(17) ?
N4 C13 N3 C12 . . . . 1.02(17) ?
C14 C13 N3 C12 . . . . -177.72(14) ?
C11 C12 N3 C13 . . . . -0.70(17) ?
C7 C12 N3 C13 . . . . 178.22(15) ?
N3 C13 N4 C11 . . . . -0.97(17) ?
C14 C13 N4 C11 . . . . 177.76(14) ?
C12 C11 N4 C13 . . . . 0.48(16) ?
C4 C11 N4 C13 . . . . 178.01(15) ?

loop_
_cod_related_entry_id
_cod_related_entry_database
_cod_related_entry_code
1 ChemSpider 21377789
